data_4078301
loop_
_publ_author_name
'Agou, Tomohiro'
'Nagata, Koichi'
'Sakai, Heisuke'
'Furukawa, Yukio'
'Tokitoh, Norihiro'

_publ_section_title
;
 Synthesis, Structure, and Properties of a Stable 1,2-Dibromodialumane(4)
 Bearing a Bulky Aryl Substituent
;
_journal_issue 9
_journal_name_full Organometallics
_journal_page_first 3806
_journal_paper_doi 10.1021/om300237q
_journal_volume 31
_journal_year 2012
_chemical_formula_moiety 'C24 H51 Al Br2 O Si4'
_chemical_formula_sum 'C24 H51 Al Br2 O Si4'
_chemical_formula_weight 654.81
_chemical_name_common BbpAlBrOEt2
_chemical_name_systematic '2,6-bis(bis(trimethylsilyl)methyl)phenyl-dibromoalumane diethylether complex'
_chemical_properties_physical 'air-sensitive, moisture-sensitive, oxygen-sensitive'
_space_group_IT_number 14
_symmetry_cell_setting monoclinic
_symmetry_Int_Tables_number 14
_symmetry_space_group_name_Hall '-P 2yn'
_symmetry_space_group_name_H-M 'P 1 21/n 1'
_atom_sites_solution_hydrogens geom
_atom_sites_solution_primary direct
_atom_sites_solution_secondary difmap
_audit_creation_method SHELXL-97
_audit_update_record
;
2012-03-05 # Formatted by publCIF
;
_cell_angle_alpha 90.00
_cell_angle_beta 98.1654(6)
_cell_angle_gamma 90.00
_cell_formula_units_Z 4
_cell_length_a 9.54330(10)
_cell_length_b 27.0804(4)
_cell_length_c 13.4611(2)
_cell_measurement_temperature 153(2)
_cell_measurement_theta_max 25.5
_cell_measurement_theta_min 2.14
_cell_volume 3443.57(8)
_computing_cell_refinement HKL2000
_computing_data_collection CrystalClear
_computing_data_reduction HKL2000
_computing_molecular_graphics 'Yadokari-XG 2011 (Wakita Nemoto et al., 2011)'
_computing_publication_material 'Yadokari-XG 2011 (Wakita,Nemoto et al., 2011)'
_computing_structure_refinement 'SHELXL-97 (Sheldrick, 1997)'
_computing_structure_solution SIR2004
_diffrn_ambient_temperature 153(2)
_diffrn_detector_area_resol_mean 28.5714
_diffrn_measured_fraction_theta_full 0.995
_diffrn_measured_fraction_theta_max 0.995
_diffrn_measurement_device_type 'Rigaku VariMax Saturn'
_diffrn_measurement_method \w
_diffrn_radiation_monochromator Confocal
_diffrn_radiation_probe x-ray
_diffrn_radiation_type MoK\a
_diffrn_radiation_wavelength 0.71075
_diffrn_reflns_av_R_equivalents 0.0293
_diffrn_reflns_av_sigmaI/netI 0.0235
_diffrn_reflns_limit_h_max 11
_diffrn_reflns_limit_h_min -11
_diffrn_reflns_limit_k_max 32
_diffrn_reflns_limit_k_min -32
_diffrn_reflns_limit_l_max 16
_diffrn_reflns_limit_l_min -15
_diffrn_reflns_number 29893
_diffrn_reflns_theta_full 25.50
_diffrn_reflns_theta_max 25.50
_diffrn_reflns_theta_min 2.14
_diffrn_source 'rotating-anode X-ray tube'
_diffrn_source_type 'Rigaku Mercury'
_exptl_absorpt_coefficient_mu 2.533
_exptl_absorpt_correction_T_max 0.9279
_exptl_absorpt_correction_T_min 0.7857
_exptl_absorpt_correction_type multi-scan
_exptl_absorpt_process_details
;
 MULABS - Empirical Correction for Absorption Anisotropy.
 Blessing, R. H., Acta Cryst., A51, 33-38 (1995).
;
_exptl_crystal_colour colorless
_exptl_crystal_density_diffrn 1.263
_exptl_crystal_density_method 'not measured'
_exptl_crystal_description prism
_exptl_crystal_F_000 1368
_exptl_crystal_recrystallization_method hexane
_exptl_crystal_size_max 0.10
_exptl_crystal_size_mid 0.05
_exptl_crystal_size_min 0.03
_refine_diff_density_max 0.695
_refine_diff_density_min -0.416
_refine_diff_density_rms 0.047
_refine_ls_extinction_method none
_refine_ls_goodness_of_fit_ref 1.025
_refine_ls_hydrogen_treatment constr
_refine_ls_matrix_type full
_refine_ls_number_parameters 303
_refine_ls_number_reflns 6391
_refine_ls_number_restraints 0
_refine_ls_restrained_S_all 1.025
_refine_ls_R_factor_all 0.0304
_refine_ls_R_factor_gt 0.0250
_refine_ls_shift/su_max 0.002
_refine_ls_shift/su_mean 0.000
_refine_ls_structure_factor_coef Fsqd
_refine_ls_weighting_details 'calc w=1/[\s^2^(Fo^2^)+(0.0315P)^2^+1.7060P] where P=(Fo^2^+2Fc^2^)/3'
_refine_ls_weighting_scheme calc
_refine_ls_wR_factor_gt 0.0637
_refine_ls_wR_factor_ref 0.0661
_reflns_number_gt 5645
_reflns_number_total 6391
_reflns_threshold_expression >2sigma(I)
_cod_data_source_file om300237q_si_002.cif
_cod_data_source_block BbpAlBr2OEt2
_cod_depositor_comments
;
  Moved the _audit_creation_method data item out of the loop.

  Antanas Vaitkus,
  2019-03-01
;
_cod_original_sg_symbol_H-M 'P 21/n'
_cod_database_code 4078301

loop_
_symmetry_equiv_pos_as_xyz
'x, y, z'
'-x+1/2, y+1/2, -z+1/2'
'-x, -y, -z'
'x-1/2, -y-1/2, z-1/2'

loop_
_atom_site_label
_atom_site_type_symbol
_atom_site_fract_x
_atom_site_fract_y
_atom_site_fract_z
_atom_site_U_iso_or_equiv
_atom_site_adp_type
_atom_site_occupancy
_atom_site_symmetry_multiplicity
_atom_site_calc_flag
_atom_site_refinement_flags
Al1 Al 0.69426(6) 0.315214(19) 0.36793(4) 0.02455(12) Uani 1 1 d .
Br1 Br 0.50581(2) 0.286385(8) 0.441586(17) 0.03909(7) Uani 1 1 d .
Br2 Br 0.64351(3) 0.278672(8) 0.209431(16) 0.04360(8) Uani 1 1 d .
C1 C 0.75968(17) 0.38474(6) 0.38858(13) 0.0212(4) Uani 1 1 d .
C2 C 0.80453(17) 0.41428(7) 0.31150(13) 0.0228(4) Uani 1 1 d .
C3 C 0.84544(19) 0.46330(7) 0.33042(14) 0.0267(4) Uani 1 1 d .
H1 H 0.8752 0.4825 0.2781 0.032 Uiso 1 1 calc R
C4 C 0.8435(2) 0.48445(7) 0.42341(14) 0.0295(4) Uani 1 1 d .
H2 H 0.8704 0.5180 0.4348 0.035 Uiso 1 1 calc R
C5 C 0.8023(2) 0.45650(7) 0.49953(14) 0.0274(4) Uani 1 1 d .
H3 H 0.8016 0.4711 0.5637 0.033 Uiso 1 1 calc R
C6 C 0.76159(17) 0.40722(6) 0.48482(13) 0.0221(4) Uani 1 1 d .
C7 C 0.81278(19) 0.39563(7) 0.20616(13) 0.0252(4) Uani 1 1 d .
H4 H 0.7855 0.3600 0.2083 0.030 Uiso 1 1 calc R
C8 C 0.72154(18) 0.38033(6) 0.57618(13) 0.0232(4) Uani 1 1 d .
H5 H 0.6973 0.3461 0.5515 0.028 Uiso 1 1 calc R
Si1 Si 0.99975(6) 0.39425(2) 0.17264(4) 0.03276(13) Uani 1 1 d .
C9 C 1.0206(3) 0.33507(10) 0.1057(2) 0.0612(7) Uani 1 1 d .
H6 H 0.9600 0.3355 0.0405 0.092 Uiso 1 1 calc R
H7 H 0.9932 0.3075 0.1459 0.092 Uiso 1 1 calc R
H8 H 1.1196 0.3311 0.0954 0.092 Uiso 1 1 calc R
C10 C 1.1329(2) 0.39673(10) 0.28846(18) 0.0496(6) Uani 1 1 d .
H9 H 1.2263 0.3878 0.2718 0.074 Uiso 1 1 calc R
H10 H 1.1059 0.3735 0.3382 0.074 Uiso 1 1 calc R
H11 H 1.1363 0.4302 0.3162 0.074 Uiso 1 1 calc R
C11 C 1.0429(2) 0.44572(9) 0.08943(18) 0.0461(6) Uani 1 1 d .
H12 H 1.0365 0.4773 0.1239 0.069 Uiso 1 1 calc R
H13 H 0.9756 0.4455 0.0272 0.069 Uiso 1 1 calc R
H14 H 1.1392 0.4413 0.0735 0.069 Uiso 1 1 calc R
Si2 Si 0.66871(6) 0.42411(2) 0.11285(4) 0.03218(13) Uani 1 1 d .
C12 C 0.6656(3) 0.39205(10) -0.01054(17) 0.0558(7) Uani 1 1 d .
H15 H 0.6547 0.3564 -0.0013 0.084 Uiso 1 1 calc R
H16 H 0.7544 0.3985 -0.0369 0.084 Uiso 1 1 calc R
H17 H 0.5860 0.4044 -0.0580 0.084 Uiso 1 1 calc R
C13 C 0.6901(2) 0.49216(8) 0.09398(18) 0.0460(6) Uani 1 1 d .
H18 H 0.6184 0.5036 0.0394 0.069 Uiso 1 1 calc R
H19 H 0.7847 0.4988 0.0768 0.069 Uiso 1 1 calc R
H20 H 0.6783 0.5097 0.1559 0.069 Uiso 1 1 calc R
C14 C 0.4945(2) 0.41404(9) 0.15794(18) 0.0449(5) Uani 1 1 d .
H21 H 0.4192 0.4294 0.1110 0.067 Uiso 1 1 calc R
H22 H 0.4966 0.4289 0.2245 0.067 Uiso 1 1 calc R
H23 H 0.4763 0.3785 0.1620 0.067 Uiso 1 1 calc R
Si3 Si 0.87729(5) 0.37169(2) 0.67860(4) 0.02829(12) Uani 1 1 d .
Si4 Si 0.54937(6) 0.40527(2) 0.61289(4) 0.03334(13) Uani 1 1 d .
C18 C 0.4258(2) 0.41986(10) 0.49704(18) 0.0489(6) Uani 1 1 d .
H33 H 0.3372 0.4330 0.5153 0.073 Uiso 1 1 calc R
H34 H 0.4061 0.3898 0.4571 0.073 Uiso 1 1 calc R
H35 H 0.4691 0.4446 0.4577 0.073 Uiso 1 1 calc R
C19 C 0.5695(3) 0.46257(10) 0.6915(2) 0.0563(7) Uani 1 1 d .
H36 H 0.6250 0.4870 0.6600 0.085 Uiso 1 1 calc R
H37 H 0.6181 0.4545 0.7586 0.085 Uiso 1 1 calc R
H38 H 0.4758 0.4762 0.6969 0.085 Uiso 1 1 calc R
C20 C 0.4695(2) 0.35776(11) 0.68839(19) 0.0552(7) Uani 1 1 d .
H39 H 0.3765 0.3691 0.7018 0.083 Uiso 1 1 calc R
H40 H 0.5314 0.3526 0.7521 0.083 Uiso 1 1 calc R
H41 H 0.4587 0.3266 0.6509 0.083 Uiso 1 1 calc R
O1 O 0.84762(13) 0.27424(5) 0.42211(10) 0.0291(3) Uani 1 1 d .
C15 C 0.9239(3) 0.42645(9) 0.76152(18) 0.0510(6) Uani 1 1 d .
H24 H 0.8479 0.4326 0.8019 0.076 Uiso 1 1 calc R
H25 H 0.9356 0.4555 0.7201 0.076 Uiso 1 1 calc R
H26 H 1.0125 0.4200 0.8060 0.076 Uiso 1 1 calc R
C16 C 0.8371(2) 0.31917(9) 0.75942(17) 0.0450(5) Uani 1 1 d .
H27 H 0.8042 0.2909 0.7171 0.068 Uiso 1 1 calc R
H28 H 0.7632 0.3290 0.7990 0.068 Uiso 1 1 calc R
H29 H 0.9229 0.3100 0.8046 0.068 Uiso 1 1 calc R
C17 C 1.0356(2) 0.35640(10) 0.61786(18) 0.0485(6) Uani 1 1 d .
H30 H 1.1169 0.3505 0.6697 0.073 Uiso 1 1 calc R
H31 H 1.0567 0.3840 0.5753 0.073 Uiso 1 1 calc R
H32 H 1.0165 0.3267 0.5766 0.073 Uiso 1 1 calc R
C21 C 0.7946(3) 0.18486(8) 0.42246(19) 0.0477(6) Uani 1 1 d .
H42 H 0.7048 0.1909 0.3790 0.072 Uiso 1 1 calc R
H43 H 0.7836 0.1569 0.4670 0.072 Uiso 1 1 calc R
H44 H 0.8684 0.1772 0.3811 0.072 Uiso 1 1 calc R
C22 C 0.8357(2) 0.22996(7) 0.48404(16) 0.0366(5) Uani 1 1 d .
H45 H 0.7642 0.2361 0.5292 0.044 Uiso 1 1 calc R
H46 H 0.9277 0.2240 0.5264 0.044 Uiso 1 1 calc R
C23 C 1.1063(2) 0.26327(10) 0.4166(2) 0.0555(7) Uani 1 1 d .
H47 H 1.1238 0.2865 0.4728 0.083 Uiso 1 1 calc R
H48 H 1.1785 0.2677 0.3724 0.083 Uiso 1 1 calc R
H49 H 1.1106 0.2294 0.4426 0.083 Uiso 1 1 calc R
C24 C 0.9635(2) 0.27266(8) 0.35915(18) 0.0410(5) Uani 1 1 d .
H50 H 0.9656 0.3045 0.3233 0.049 Uiso 1 1 calc R
H51 H 0.9422 0.2464 0.3080 0.049 Uiso 1 1 calc R

loop_
_atom_site_aniso_label
_atom_site_aniso_U_11
_atom_site_aniso_U_22
_atom_site_aniso_U_33
_atom_site_aniso_U_23
_atom_site_aniso_U_13
_atom_site_aniso_U_12
Al1 0.0263(3) 0.0221(3) 0.0245(3) -0.0006(2) 0.0010(2) -0.0033(2)
Br1 0.03043(11) 0.03675(12) 0.05166(15) -0.00637(9) 0.01129(9) -0.01196(8)
Br2 0.06525(16) 0.03532(12) 0.02748(12) -0.00443(9) -0.00290(10) -0.01642(10)
C1 0.0190(8) 0.0218(9) 0.0224(9) 0.0001(7) 0.0019(7) 0.0005(7)
C2 0.0199(8) 0.0262(9) 0.0221(9) 0.0012(7) 0.0026(7) 0.0005(7)
C3 0.0298(9) 0.0262(9) 0.0247(10) 0.0044(8) 0.0062(7) -0.0039(7)
C4 0.0360(10) 0.0209(9) 0.0316(10) 0.0002(8) 0.0046(8) -0.0035(8)
C5 0.0372(10) 0.0247(9) 0.0209(9) -0.0019(8) 0.0065(8) -0.0002(8)
C6 0.0201(8) 0.0242(9) 0.0221(9) 0.0024(7) 0.0032(7) 0.0018(7)
C7 0.0294(9) 0.0269(9) 0.0201(9) -0.0010(7) 0.0068(7) -0.0027(7)
C8 0.0261(9) 0.0232(9) 0.0211(9) 0.0004(7) 0.0057(7) -0.0022(7)
Si1 0.0324(3) 0.0361(3) 0.0326(3) 0.0017(2) 0.0144(2) 0.0012(2)
C9 0.0738(18) 0.0519(15) 0.0665(18) -0.0095(13) 0.0400(15) 0.0070(13)
C10 0.0282(11) 0.0656(16) 0.0552(15) 0.0124(12) 0.0067(10) 0.0011(10)
C11 0.0423(12) 0.0544(14) 0.0456(13) 0.0097(11) 0.0202(10) -0.0046(11)
Si2 0.0312(3) 0.0404(3) 0.0239(3) 0.0044(2) 0.0007(2) -0.0047(2)
C12 0.0643(16) 0.0735(18) 0.0270(12) -0.0026(12) -0.0022(11) -0.0136(13)
C13 0.0415(12) 0.0464(13) 0.0473(14) 0.0178(11) -0.0028(10) 0.0006(10)
C14 0.0299(11) 0.0536(14) 0.0500(14) 0.0098(11) 0.0015(10) -0.0020(10)
Si3 0.0289(3) 0.0313(3) 0.0238(3) 0.0034(2) 0.0005(2) -0.0012(2)
Si4 0.0290(3) 0.0432(3) 0.0294(3) 0.0025(2) 0.0095(2) 0.0065(2)
C18 0.0377(12) 0.0623(15) 0.0453(13) 0.0021(12) 0.0013(10) 0.0202(11)
C19 0.0565(15) 0.0635(16) 0.0522(15) -0.0146(13) 0.0185(12) 0.0163(13)
C20 0.0381(12) 0.0804(19) 0.0515(15) 0.0168(13) 0.0209(11) -0.0025(12)
O1 0.0305(7) 0.0259(7) 0.0320(7) 0.0026(6) 0.0078(6) 0.0026(5)
C15 0.0610(15) 0.0505(14) 0.0370(13) -0.0074(11) -0.0081(11) -0.0116(12)
C16 0.0484(13) 0.0449(13) 0.0401(12) 0.0172(10) 0.0005(10) 0.0047(10)
C17 0.0291(11) 0.0643(16) 0.0516(14) 0.0042(12) 0.0045(10) 0.0059(10)
C21 0.0593(14) 0.0287(11) 0.0593(15) 0.0038(10) 0.0227(12) 0.0018(10)
C22 0.0427(12) 0.0341(11) 0.0340(12) 0.0116(9) 0.0081(9) 0.0070(9)
C23 0.0366(12) 0.0624(16) 0.0703(18) -0.0008(14) 0.0171(12) 0.0133(11)
C24 0.0388(11) 0.0422(12) 0.0450(13) 0.0046(10) 0.0170(10) 0.0023(9)

loop_
_atom_type_symbol
_atom_type_description
_atom_type_scat_dispersion_real
_atom_type_scat_dispersion_imag
_atom_type_scat_source
C C 0.0033 0.0016 'International Tables Vol C Tables 4.2.6.8 and 6.1.1.4'
H H 0.0000 0.0000 'International Tables Vol C Tables 4.2.6.8 and 6.1.1.4'
O O 0.0106 0.0060 'International Tables Vol C Tables 4.2.6.8 and 6.1.1.4'
Al Al 0.0645 0.0514 'International Tables Vol C Tables 4.2.6.8 and 6.1.1.4'
Si Si 0.0817 0.0704 'International Tables Vol C Tables 4.2.6.8 and 6.1.1.4'
Br Br -0.2901 2.4595 'International Tables Vol C Tables 4.2.6.8 and 6.1.1.4'

loop_
_geom_angle_atom_site_label_1
_geom_angle_atom_site_label_2
_geom_angle_atom_site_label_3
_geom_angle
O1 Al1 C1 106.85(6)
O1 Al1 Br1 104.03(5)
C1 Al1 Br1 120.51(5)
O1 Al1 Br2 98.72(5)
C1 Al1 Br2 123.20(6)
Br1 Al1 Br2 100.11(2)
C2 C1 C6 117.06(15)
C2 C1 Al1 123.41(13)
C6 C1 Al1 119.52(12)
C3 C2 C1 120.42(16)
C3 C2 C7 115.87(16)
C1 C2 C7 123.70(16)
C4 C3 C2 121.39(17)
C4 C3 H1 119.3
C2 C3 H1 119.3
C5 C4 C3 119.31(17)
C5 C4 H2 120.3
C3 C4 H2 120.3
C4 C5 C6 121.58(17)
C4 C5 H3 119.2
C6 C5 H3 119.2
C5 C6 C1 120.21(16)
C5 C6 C8 116.04(15)
C1 C6 C8 123.75(15)
C2 C7 Si2 110.83(12)
C2 C7 Si1 113.77(12)
Si2 C7 Si1 117.96(9)
C2 C7 H4 104.2
Si2 C7 H4 104.2
Si1 C7 H4 104.2
C6 C8 Si3 112.70(12)
C6 C8 Si4 111.36(12)
Si3 C8 Si4 118.15(9)
C6 C8 H5 104.3
Si3 C8 H5 104.3
Si4 C8 H5 104.3
C9 Si1 C10 109.16(13)
C9 Si1 C11 107.68(12)
C10 Si1 C11 106.95(11)
C9 Si1 C7 107.45(11)
C10 Si1 C7 110.57(9)
C11 Si1 C7 114.91(9)
Si1 C9 H6 109.5
Si1 C9 H7 109.5
H6 C9 H7 109.5
Si1 C9 H8 109.5
H6 C9 H8 109.5
H7 C9 H8 109.5
Si1 C10 H9 109.5
Si1 C10 H10 109.5
H9 C10 H10 109.5
Si1 C10 H11 109.5
H9 C10 H11 109.5
H10 C10 H11 109.5
Si1 C11 H12 109.5
Si1 C11 H13 109.5
H12 C11 H13 109.5
Si1 C11 H14 109.5
H12 C11 H14 109.5
H13 C11 H14 109.5
C14 Si2 C12 108.54(12)
C14 Si2 C13 107.83(11)
C12 Si2 C13 108.91(12)
C14 Si2 C7 108.75(9)
C12 Si2 C7 108.60(11)
C13 Si2 C7 114.09(9)
Si2 C12 H15 109.5
Si2 C12 H16 109.5
H15 C12 H16 109.5
Si2 C12 H17 109.5
H15 C12 H17 109.5
H16 C12 H17 109.5
Si2 C13 H18 109.5
Si2 C13 H19 109.5
H18 C13 H19 109.5
Si2 C13 H20 109.5
H18 C13 H20 109.5
H19 C13 H20 109.5
Si2 C14 H21 109.5
Si2 C14 H22 109.5
H21 C14 H22 109.5
Si2 C14 H23 109.5
H21 C14 H23 109.5
H22 C14 H23 109.5
C16 Si3 C17 109.49(11)
C16 Si3 C15 107.92(11)
C17 Si3 C15 107.41(12)
C16 Si3 C8 108.31(9)
C17 Si3 C8 108.03(9)
C15 Si3 C8 115.59(10)
C18 Si4 C20 110.10(12)
C18 Si4 C19 107.43(12)
C20 Si4 C19 106.29(13)
C18 Si4 C8 108.99(9)
C20 Si4 C8 109.29(10)
C19 Si4 C8 114.67(10)
Si4 C18 H33 109.5
Si4 C18 H34 109.5
H33 C18 H34 109.5
Si4 C18 H35 109.5
H33 C18 H35 109.5
H34 C18 H35 109.5
Si4 C19 H36 109.5
Si4 C19 H37 109.5
H36 C19 H37 109.5
Si4 C19 H38 109.5
H36 C19 H38 109.5
H37 C19 H38 109.5
Si4 C20 H39 109.5
Si4 C20 H40 109.5
H39 C20 H40 109.5
Si4 C20 H41 109.5
H39 C20 H41 109.5
H40 C20 H41 109.5
C22 O1 C24 114.99(14)
C22 O1 Al1 125.15(12)
C24 O1 Al1 113.16(12)
Si3 C15 H24 109.5
Si3 C15 H25 109.5
H24 C15 H25 109.5
Si3 C15 H26 109.5
H24 C15 H26 109.5
H25 C15 H26 109.5
Si3 C16 H27 109.5
Si3 C16 H28 109.5
H27 C16 H28 109.5
Si3 C16 H29 109.5
H27 C16 H29 109.5
H28 C16 H29 109.5
Si3 C17 H30 109.5
Si3 C17 H31 109.5
H30 C17 H31 109.5
Si3 C17 H32 109.5
H30 C17 H32 109.5
H31 C17 H32 109.5
C22 C21 H42 109.5
C22 C21 H43 109.5
H42 C21 H43 109.5
C22 C21 H44 109.5
H42 C21 H44 109.5
H43 C21 H44 109.5
O1 C22 C21 112.69(17)
O1 C22 H45 109.1
C21 C22 H45 109.1
O1 C22 H46 109.1
C21 C22 H46 109.1
H45 C22 H46 107.8
C24 C23 H47 109.5
C24 C23 H48 109.5
H47 C23 H48 109.5
C24 C23 H49 109.5
H47 C23 H49 109.5
H48 C23 H49 109.5
O1 C24 C23 114.11(19)
O1 C24 H50 108.7
C23 C24 H50 108.7
O1 C24 H51 108.7
C23 C24 H51 108.7
H50 C24 H51 107.6

loop_
_geom_bond_atom_site_label_1
_geom_bond_atom_site_label_2
_geom_bond_distance
Al1 O1 1.8979(14)
Al1 C1 1.9907(18)
Al1 Br1 2.3094(6)
Al1 Br2 2.3393(6)
C1 C2 1.423(2)
C1 C6 1.429(2)
C2 C3 1.397(3)
C2 C7 1.518(2)
C3 C4 1.379(3)
C3 H1 0.9500
C4 C5 1.376(3)
C4 H2 0.9500
C5 C6 1.396(2)
C5 H3 0.9500
C6 C8 1.524(2)
C7 Si2 1.8900(19)
C7 Si1 1.9019(18)
C7 H4 1.0000
C8 Si3 1.8929(18)
C8 Si4 1.9054(18)
C8 H5 1.0000
Si1 C9 1.863(2)
Si1 C10 1.867(2)
Si1 C11 1.870(2)
C9 H6 0.9800
C9 H7 0.9800
C9 H8 0.9800
C10 H9 0.9800
C10 H10 0.9800
C10 H11 0.9800
C11 H12 0.9800
C11 H13 0.9800
C11 H14 0.9800
Si2 C14 1.869(2)
Si2 C12 1.871(2)
Si2 C13 1.875(2)
C12 H15 0.9800
C12 H16 0.9800
C12 H17 0.9800
C13 H18 0.9800
C13 H19 0.9800
C13 H20 0.9800
C14 H21 0.9800
C14 H22 0.9800
C14 H23 0.9800
Si3 C16 1.863(2)
Si3 C17 1.864(2)
Si3 C15 1.871(2)
Si4 C18 1.859(2)
Si4 C20 1.868(2)
Si4 C19 1.872(3)
C18 H33 0.9800
C18 H34 0.9800
C18 H35 0.9800
C19 H36 0.9800
C19 H37 0.9800
C19 H38 0.9800
C20 H39 0.9800
C20 H40 0.9800
C20 H41 0.9800
O1 C22 1.474(2)
O1 C24 1.486(2)
C15 H24 0.9800
C15 H25 0.9800
C15 H26 0.9800
C16 H27 0.9800
C16 H28 0.9800
C16 H29 0.9800
C17 H30 0.9800
C17 H31 0.9800
C17 H32 0.9800
C21 C22 1.497(3)
C21 H42 0.9800
C21 H43 0.9800
C21 H44 0.9800
C22 H45 0.9900
C22 H46 0.9900
C23 C24 1.490(3)
C23 H47 0.9800
C23 H48 0.9800
C23 H49 0.9800
C24 H50 0.9900
C24 H51 0.9900

loop_
_geom_torsion_atom_site_label_1
_geom_torsion_atom_site_label_2
_geom_torsion_atom_site_label_3
_geom_torsion_atom_site_label_4
_geom_torsion
O1 Al1 C1 C2 101.09(14)
Br1 Al1 C1 C2 -140.71(12)
Br2 Al1 C1 C2 -11.71(16)
O1 Al1 C1 C6 -79.48(14)
Br1 Al1 C1 C6 38.72(15)
Br2 Al1 C1 C6 167.71(11)
C6 C1 C2 C3 -1.2(2)
Al1 C1 C2 C3 178.20(13)
C6 C1 C2 C7 178.21(15)
Al1 C1 C2 C7 -2.4(2)
C1 C2 C3 C4 -0.1(3)
C7 C2 C3 C4 -179.56(17)
C2 C3 C4 C5 0.9(3)
C3 C4 C5 C6 -0.3(3)
C4 C5 C6 C1 -1.0(3)
C4 C5 C6 C8 178.73(17)
C2 C1 C6 C5 1.8(2)
Al1 C1 C6 C5 -177.70(13)
C2 C1 C6 C8 -177.96(15)
Al1 C1 C6 C8 2.6(2)
C3 C2 C7 Si2 -71.72(17)
C1 C2 C7 Si2 108.81(17)
C3 C2 C7 Si1 63.98(18)
C1 C2 C7 Si1 -115.49(16)
C5 C6 C8 Si3 -66.64(18)
C1 C6 C8 Si3 113.09(16)
C5 C6 C8 Si4 68.82(18)
C1 C6 C8 Si4 -111.46(16)
C2 C7 Si1 C9 137.20(15)
Si2 C7 Si1 C9 -90.45(14)
C2 C7 Si1 C10 18.17(17)
Si2 C7 Si1 C10 150.52(12)
C2 C7 Si1 C11 -103.00(15)
Si2 C7 Si1 C11 29.35(15)
C2 C7 Si2 C14 -52.75(16)
Si1 C7 Si2 C14 173.61(11)
C2 C7 Si2 C12 -170.69(14)
Si1 C7 Si2 C12 55.66(14)
C2 C7 Si2 C13 67.64(16)
Si1 C7 Si2 C13 -66.00(14)
C6 C8 Si3 C16 -157.77(13)
Si4 C8 Si3 C16 70.04(13)
C6 C8 Si3 C17 -39.26(16)
Si4 C8 Si3 C17 -171.45(11)
C6 C8 Si3 C15 81.05(16)
Si4 C8 Si3 C15 -51.14(14)
C6 C8 Si4 C18 37.87(16)
Si3 C8 Si4 C18 170.65(12)
C6 C8 Si4 C20 158.24(14)
Si3 C8 Si4 C20 -68.98(14)
C6 C8 Si4 C19 -82.57(16)
Si3 C8 Si4 C19 50.21(15)
C1 Al1 O1 C22 136.90(14)
Br1 Al1 O1 C22 8.40(15)
Br2 Al1 O1 C22 -94.39(14)
C1 Al1 O1 C24 -73.41(14)
Br1 Al1 O1 C24 158.09(12)
Br2 Al1 O1 C24 55.30(13)
C24 O1 C22 C21 -65.7(2)
Al1 O1 C22 C21 83.5(2)
C22 O1 C24 C23 -55.7(2)
Al1 O1 C24 C23 151.43(16)
